data_4504811
loop_
_publ_author_name
'Li, Yu'
'Jiang, Long'
'Feng, Xiao-Long'
'Lu, Tong-Bu'

_publ_section_title
;
 Formation of a Decameric Water Ring in a Cryptand&#x2212;Phthalic Acid
 Supramolecular Adduct
;
_journal_issue 5
_journal_name_full 'Crystal Growth &amp; Design'
_journal_page_first 1074
_journal_paper_doi 10.1021/cg0600445
_journal_volume 6
_journal_year 2006
_chemical_formula_sum 'C68 H98 N8 O26'
_chemical_formula_weight 1443.54
_chemical_name_systematic
; 
 ? 
;
_space_group_IT_number 15
_symmetry_cell_setting monoclinic
_symmetry_space_group_name_Hall '-C 2yc'
_symmetry_space_group_name_H-M 'C 1 2/c 1'
_atom_sites_solution_hydrogens geom
_atom_sites_solution_primary direct
_atom_sites_solution_secondary difmap
_audit_creation_method SHELXL-97
_cell_angle_alpha 90.00
_cell_angle_beta 91.463(7)
_cell_angle_gamma 90.00
_cell_formula_units_Z 4
_cell_length_a 20.952(8)
_cell_length_b 18.617(7)
_cell_length_c 19.200(7)
_cell_measurement_reflns_used 3286
_cell_measurement_temperature 293(2)
_cell_measurement_theta_max 22.52
_cell_measurement_theta_min 2.43
_cell_volume 7487(5)
_computing_cell_refinement 'Bruker SMART'
_computing_data_collection 'Bruker SMART'
_computing_data_reduction 'Bruker SAINT'
_computing_molecular_graphics 'Bruker SHELXTL'
_computing_publication_material 'Bruker SHELXTL'
_computing_structure_refinement 'SHELXL-97 (Sheldrick, 1997)'
_computing_structure_solution 'SHELXS-97 (Sheldrick, 1990)'
_diffrn_ambient_temperature 293(2)
_diffrn_measured_fraction_theta_full 0.987
_diffrn_measured_fraction_theta_max 0.987
_diffrn_measurement_device_type 'CCD area detector'
_diffrn_measurement_method 'phi and omega scans'
_diffrn_radiation_monochromator graphite
_diffrn_radiation_source 'fine-focus sealed tube'
_diffrn_radiation_type MoK\a
_diffrn_radiation_wavelength 0.71073
_diffrn_reflns_av_R_equivalents 0.0375
_diffrn_reflns_av_sigmaI/netI 0.0688
_diffrn_reflns_limit_h_max 24
_diffrn_reflns_limit_h_min -25
_diffrn_reflns_limit_k_max 22
_diffrn_reflns_limit_k_min -13
_diffrn_reflns_limit_l_max 23
_diffrn_reflns_limit_l_min -21
_diffrn_reflns_number 15695
_diffrn_reflns_theta_full 26.00
_diffrn_reflns_theta_max 26.00
_diffrn_reflns_theta_min 1.82
_diffrn_standards_decay_% 0
_diffrn_standards_interval_count 0
_diffrn_standards_interval_time 0
_diffrn_standards_number 0
_exptl_absorpt_coefficient_mu 0.099
_exptl_absorpt_correction_T_max 0.9570
_exptl_absorpt_correction_T_min 0.9505
_exptl_absorpt_correction_type multi-scan
_exptl_absorpt_process_details 'SADABS (Sheldrick, 1996)'
_exptl_crystal_colour colorless
_exptl_crystal_density_diffrn 1.281
_exptl_crystal_density_method 'not measured'
_exptl_crystal_description block
_exptl_crystal_F_000 3080
_exptl_crystal_size_max 0.52
_exptl_crystal_size_mid 0.48
_exptl_crystal_size_min 0.45
_refine_diff_density_max 0.684
_refine_diff_density_min -0.216
_refine_diff_density_rms 0.049
_refine_ls_extinction_method none
_refine_ls_goodness_of_fit_ref 1.019
_refine_ls_hydrogen_treatment constr
_refine_ls_matrix_type full
_refine_ls_number_parameters 461
_refine_ls_number_reflns 7261
_refine_ls_number_restraints 0
_refine_ls_restrained_S_all 1.019
_refine_ls_R_factor_all 0.1284
_refine_ls_R_factor_gt 0.0541
_refine_ls_shift/su_max 0.001
_refine_ls_shift/su_mean 0.001
_refine_ls_structure_factor_coef Fsqd
_refine_ls_weighting_details 'calc w=1/[\s^2^(Fo^2^)+(0.0865P)^2^+1.1634P] where P=(Fo^2^+2Fc^2^)/3'
_refine_ls_weighting_scheme calc
_refine_ls_wR_factor_gt 0.1390
_refine_ls_wR_factor_ref 0.1781
_reflns_number_gt 3672
_reflns_number_total 7261
_reflns_threshold_expression >2sigma(I)
_cod_data_source_file cg0600445si20060314_022303.cif
_cod_data_source_block '[H6L][(PA)(HPA)]2.(H2O)10'
_cod_depositor_comments
;
The following automatic conversions were performed:

'_symmetry_cell_setting' value 'Monoclinic' changed to 'monoclinic'
according to /home/saulius/struct/CIF-dictionaries/cif_core.dic
dictionary named 'cif_core.dic' version 2.4.1 from 2010-06-29.

Automatic conversion script
Id: cif_fix_values 1715 2011-07-08 13:25:40Z adriana 
;
_cod_original_cell_volume 7486(5)
_cod_original_sg_symbol_H-M C2/c
_cod_database_code 4504811

loop_
_symmetry_equiv_pos_as_xyz
'x, y, z'
'-x, y, -z+1/2'
'x+1/2, y+1/2, z'
'-x+1/2, y+1/2, -z+1/2'
'-x, -y, -z'
'x, -y, z-1/2'
'-x+1/2, -y+1/2, -z'
'x+1/2, -y+1/2, z-1/2'

loop_
_atom_site_label
_atom_site_type_symbol
_atom_site_fract_x
_atom_site_fract_y
_atom_site_fract_z
_atom_site_U_iso_or_equiv
_atom_site_adp_type
_atom_site_occupancy
_atom_site_symmetry_multiplicity
_atom_site_calc_flag
_atom_site_refinement_flags
C1 C 0.26599(14) 0.30874(15) 0.36499(15) 0.0426(7) Uani 1 1 d .
H1A H 0.2835 0.2667 0.3885 0.051 Uiso 1 1 calc R
H1B H 0.2200 0.3072 0.3689 0.051 Uiso 1 1 calc R
C2 C 0.29085(13) 0.37498(15) 0.40155(15) 0.0403(7) Uani 1 1 d .
H2A H 0.2701 0.4171 0.3816 0.048 Uiso 1 1 calc R
H2B H 0.2805 0.3726 0.4504 0.048 Uiso 1 1 calc R
C3 C 0.27769(13) 0.23035(14) 0.26617(15) 0.0404(7) Uani 1 1 d .
H3A H 0.2758 0.2299 0.2156 0.049 Uiso 1 1 calc R
H3B H 0.2387 0.2088 0.2825 0.049 Uiso 1 1 calc R
C4 C 0.33427(13) 0.18576(14) 0.29150(15) 0.0408(7) Uani 1 1 d .
H4A H 0.3728 0.2026 0.2699 0.049 Uiso 1 1 calc R
H4B H 0.3399 0.1907 0.3416 0.049 Uiso 1 1 calc R
C5 C 0.74511(13) 0.36226(16) 0.32522(15) 0.0429(7) Uani 1 1 d .
H5A H 0.7531 0.3182 0.3510 0.051 Uiso 1 1 calc R
H5B H 0.7719 0.3996 0.3457 0.051 Uiso 1 1 calc R
C6 C 0.76291(14) 0.35137(15) 0.25002(15) 0.0435(7) Uani 1 1 d .
H6A H 0.7649 0.3979 0.2275 0.052 Uiso 1 1 calc R
H6B H 0.8052 0.3303 0.2491 0.052 Uiso 1 1 calc R
C7 C 0.39162(14) 0.43797(15) 0.44143(15) 0.0441(8) Uani 1 1 d .
H7A H 0.3749 0.4850 0.4292 0.053 Uiso 1 1 calc R
H7B H 0.3816 0.4284 0.4896 0.053 Uiso 1 1 calc R
C8 C 0.46268(14) 0.43728(14) 0.43328(15) 0.0392(7) Uani 1 1 d .
C9 C 0.50250(15) 0.40156(15) 0.48090(15) 0.0423(7) Uani 1 1 d .
H9 H 0.4853 0.3811 0.5204 0.051 Uiso 1 1 calc R
C10 C 0.56693(15) 0.39615(15) 0.47019(15) 0.0432(7) Uani 1 1 d .
H10 H 0.5927 0.3721 0.5027 0.052 Uiso 1 1 calc R
C11 C 0.59422(14) 0.42574(14) 0.41200(14) 0.0374(7) Uani 1 1 d .
C12 C 0.55447(16) 0.46363(17) 0.36603(16) 0.0538(9) Uani 1 1 d .
H12 H 0.5720 0.4860 0.3276 0.065 Uiso 1 1 calc R
C13 C 0.48992(15) 0.46885(17) 0.37592(16) 0.0523(8) Uani 1 1 d .
H13 H 0.4643 0.4938 0.3438 0.063 Uiso 1 1 calc R
C14 C 0.66440(14) 0.41666(16) 0.40052(14) 0.0439(7) Uani 1 1 d .
H14A H 0.6851 0.4633 0.4028 0.053 Uiso 1 1 calc R
H14B H 0.6828 0.3870 0.4373 0.053 Uiso 1 1 calc R
C15 C 0.37138(14) 0.05757(15) 0.30267(16) 0.0447(8) Uani 1 1 d .
H15A H 0.3563 0.0091 0.2934 0.054 Uiso 1 1 calc R
H15B H 0.3740 0.0637 0.3528 0.054 Uiso 1 1 calc R
C16 C 0.43754(13) 0.06500(13) 0.27445(14) 0.0343(7) Uani 1 1 d .
C17 C 0.44793(15) 0.06556(16) 0.20403(16) 0.0451(8) Uani 1 1 d .
H17 H 0.4135 0.0656 0.1725 0.054 Uiso 1 1 calc R
C18 C 0.49007(15) 0.06602(15) 0.32011(15) 0.0431(7) Uani 1 1 d .
H18 H 0.4836 0.0670 0.3678 0.052 Uiso 1 1 calc R
C19 C 0.25624(14) 0.57188(15) 0.39198(15) 0.0398(7) Uani 1 1 d .
C20 C 0.30796(13) 0.61914(14) 0.36337(14) 0.0372(7) Uani 1 1 d .
C21 C 0.32513(16) 0.68196(16) 0.39876(16) 0.0500(8) Uani 1 1 d .
H21 H 0.3042 0.6946 0.4391 0.060 Uiso 1 1 calc R
C22 C 0.37310(19) 0.72573(17) 0.3743(2) 0.0663(10) Uani 1 1 d .
H22 H 0.3842 0.7676 0.3982 0.080 Uiso 1 1 calc R
C23 C 0.40435(19) 0.7075(2) 0.3149(2) 0.0738(11) Uani 1 1 d .
H23 H 0.4369 0.7367 0.2989 0.089 Uiso 1 1 calc R
C24 C 0.38735(16) 0.64590(17) 0.27895(18) 0.0561(9) Uani 1 1 d .
H24 H 0.4084 0.6339 0.2385 0.067 Uiso 1 1 calc R
C25 C 0.33909(13) 0.60157(14) 0.30252(14) 0.0373(7) Uani 1 1 d .
C26 C 0.32428(13) 0.53487(14) 0.26048(14) 0.0344(6) Uani 1 1 d .
C27 C 0.3846(2) 0.77116(17) 0.5997(2) 0.0585(9) Uani 1 1 d .
C28 C 0.42524(15) 0.81695(14) 0.55334(15) 0.0429(7) Uani 1 1 d .
C29 C 0.39119(17) 0.86890(17) 0.51611(17) 0.0576(9) Uani 1 1 d .
H29 H 0.3473 0.8719 0.5213 0.069 Uiso 1 1 calc R
C30 C 0.42024(19) 0.91582(18) 0.47209(19) 0.0682(11) Uani 1 1 d .
H30 H 0.3964 0.9509 0.4487 0.082 Uiso 1 1 calc R
C31 C 0.4849(2) 0.91066(18) 0.46277(19) 0.0694(11) Uani 1 1 d .
H31 H 0.5053 0.9421 0.4330 0.083 Uiso 1 1 calc R
C32 C 0.51885(16) 0.85846(16) 0.49793(18) 0.0554(9) Uani 1 1 d .
H32 H 0.5624 0.8545 0.4903 0.066 Uiso 1 1 calc R
C33 C 0.49169(15) 0.81184(14) 0.54381(15) 0.0418(7) Uani 1 1 d .
C34 C 0.53772(17) 0.76060(16) 0.58068(18) 0.0508(8) Uani 1 1 d .
N1 N 0.28171(11) 0.30502(11) 0.29068(11) 0.0375(6) Uani 1 1 d .
N2 N 0.36103(10) 0.38205(11) 0.39519(11) 0.0368(6) Uani 1 1 d .
H2C H 0.3695 0.3927 0.3506 0.044 Uiso 1 1 calc R
H2D H 0.3792 0.3393 0.4050 0.044 Uiso 1 1 calc R
N3 N 0.32296(11) 0.10952(11) 0.27340(12) 0.0383(6) Uani 1 1 d .
H3C H 0.3219 0.1054 0.2267 0.046 Uiso 1 1 calc R
H3D H 0.2842 0.0968 0.2885 0.046 Uiso 1 1 calc R
N4 N 0.67670(11) 0.38281(12) 0.33162(11) 0.0392(6) Uani 1 1 d .
H4C H 0.6521 0.3434 0.3264 0.047 Uiso 1 1 calc R
H4D H 0.6658 0.4138 0.2974 0.047 Uiso 1 1 calc R
O1 O 0.25937(11) 0.55830(11) 0.45541(11) 0.0573(6) Uani 1 1 d .
O2 O 0.21348(10) 0.54873(11) 0.34949(10) 0.0519(6) Uani 1 1 d .
O3 O 0.34827(10) 0.47692(10) 0.28084(10) 0.0457(5) Uani 1 1 d .
O4 O 0.29137(10) 0.54111(10) 0.20465(10) 0.0487(5) Uani 1 1 d .
O5 O 0.52426(12) 0.73468(12) 0.64026(12) 0.0685(7) Uani 1 1 d .
O6 O 0.58843(11) 0.74669(12) 0.55252(13) 0.0653(7) Uani 1 1 d .
O7 O 0.41052(12) 0.74055(13) 0.65405(12) 0.0688(7) Uani 1 1 d .
H7 H 0.4492 0.7376 0.6492 0.103 Uiso 1 1 calc R
O8 O 0.32754(14) 0.76439(15) 0.58632(17) 0.0974(10) Uani 1 1 d .
O9 O 0.39690(17) 0.27637(18) 0.59206(19) 0.1317(13) Uani 1 1 d .
H9B H 0.4021 0.2638 0.5489 0.197 Uiso 1 1 d R
H9A H 0.4087 0.2493 0.6265 0.197 Uiso 1 1 d R
O10 O 0.19484(12) 0.45603(14) 0.53340(13) 0.0833(8) Uani 1 1 d .
H10B H 0.2185 0.4190 0.5418 0.125 Uiso 1 1 d R
H10A H 0.2210 0.4856 0.5151 0.125 Uiso 1 1 d R
O11 O 0.13650(12) 0.43807(14) 0.39436(14) 0.0816(8) Uani 1 1 d .
H11A H 0.1573 0.4742 0.3781 0.122 Uiso 1 1 d R
H11B H 0.1497 0.4316 0.4365 0.122 Uiso 1 1 d R
O12 O 0.0649(2) 0.3433(2) 0.3172(2) 0.1572(16) Uani 1 1 d .
H12A H 0.0570 0.3710 0.2807 0.236 Uiso 1 1 d R
H12B H 0.0830 0.3759 0.3430 0.236 Uiso 1 1 d R
O13 O 0.29464(14) 0.63072(14) 0.09051(12) 0.0901(9) Uani 1 1 d .
H13A H 0.3227 0.6649 0.0909 0.135 Uiso 1 1 d R
H13B H 0.3067 0.6032 0.1247 0.135 Uiso 1 1 d R

loop_
_atom_site_aniso_label
_atom_site_aniso_U_11
_atom_site_aniso_U_22
_atom_site_aniso_U_33
_atom_site_aniso_U_23
_atom_site_aniso_U_13
_atom_site_aniso_U_12
C1 0.0403(18) 0.0437(17) 0.0441(18) -0.0046(13) 0.0081(14) -0.0018(14)
C2 0.0374(18) 0.0423(17) 0.0413(17) -0.0047(13) 0.0047(13) 0.0037(13)
C3 0.0393(18) 0.0373(16) 0.0446(17) -0.0079(13) -0.0013(14) -0.0055(13)
C4 0.0370(18) 0.0372(16) 0.0480(18) -0.0103(13) -0.0035(14) -0.0039(13)
C5 0.0344(18) 0.0474(17) 0.0465(19) 0.0042(14) -0.0048(14) -0.0033(14)
C6 0.0365(18) 0.0414(16) 0.0525(19) 0.0045(14) -0.0018(15) -0.0030(14)
C7 0.048(2) 0.0431(17) 0.0416(17) -0.0100(13) 0.0001(15) 0.0032(14)
C8 0.0416(18) 0.0372(15) 0.0386(17) -0.0084(13) -0.0037(14) 0.0011(13)
C9 0.044(2) 0.0456(17) 0.0372(17) -0.0010(13) 0.0038(14) -0.0030(14)
C10 0.046(2) 0.0457(17) 0.0370(17) 0.0037(13) -0.0102(14) 0.0012(14)
C11 0.0396(18) 0.0392(16) 0.0332(16) -0.0004(12) -0.0024(14) -0.0050(13)
C12 0.052(2) 0.060(2) 0.050(2) 0.0175(16) 0.0027(17) -0.0039(17)
C13 0.046(2) 0.061(2) 0.050(2) 0.0145(16) -0.0049(16) 0.0060(16)
C14 0.0417(19) 0.0520(18) 0.0376(17) 0.0008(13) -0.0039(14) -0.0041(14)
C15 0.0414(19) 0.0403(17) 0.0526(19) 0.0122(14) 0.0022(15) 0.0008(14)
C16 0.0359(17) 0.0288(14) 0.0382(17) 0.0023(12) -0.0001(13) -0.0008(12)
C17 0.0374(19) 0.0555(19) 0.0420(18) 0.0046(14) -0.0066(14) -0.0082(14)
C18 0.050(2) 0.0472(18) 0.0322(16) -0.0015(13) 0.0010(15) 0.0059(14)
C19 0.0418(19) 0.0401(16) 0.0373(17) -0.0002(13) -0.0005(15) 0.0161(14)
C20 0.0373(17) 0.0333(15) 0.0406(17) -0.0008(12) -0.0103(14) 0.0081(13)
C21 0.061(2) 0.0435(18) 0.0450(18) -0.0032(14) -0.0157(16) 0.0118(17)
C22 0.082(3) 0.0365(18) 0.079(3) -0.0046(18) -0.023(2) -0.0073(19)
C23 0.075(3) 0.059(2) 0.087(3) 0.007(2) -0.008(2) -0.025(2)
C24 0.060(2) 0.0479(19) 0.060(2) 0.0005(16) 0.0041(17) -0.0087(17)
C25 0.0380(18) 0.0324(15) 0.0413(17) 0.0033(12) -0.0048(14) 0.0017(13)
C26 0.0290(16) 0.0396(16) 0.0349(16) 0.0015(12) 0.0045(13) 0.0033(13)
C27 0.066(3) 0.0429(19) 0.068(2) 0.0019(17) 0.014(2) 0.0011(18)
C28 0.056(2) 0.0312(15) 0.0421(17) -0.0023(13) 0.0092(15) 0.0012(14)
C29 0.059(2) 0.054(2) 0.061(2) -0.0009(17) 0.0120(18) 0.0138(17)
C30 0.081(3) 0.056(2) 0.068(2) 0.0238(18) 0.020(2) 0.028(2)
C31 0.086(3) 0.050(2) 0.073(3) 0.0254(18) 0.035(2) 0.021(2)
C32 0.051(2) 0.0464(19) 0.070(2) 0.0079(17) 0.0224(18) 0.0060(16)
C33 0.051(2) 0.0311(15) 0.0433(18) -0.0016(13) 0.0042(15) 0.0032(14)
C34 0.058(2) 0.0380(18) 0.056(2) -0.0032(15) -0.0052(18) -0.0028(16)
N1 0.0398(14) 0.0339(13) 0.0388(14) -0.0062(10) 0.0002(11) -0.0008(11)
N2 0.0388(15) 0.0375(13) 0.0341(13) -0.0034(10) -0.0011(11) 0.0069(11)
N3 0.0350(14) 0.0386(13) 0.0412(14) -0.0043(11) 0.0016(11) -0.0039(11)
N4 0.0407(15) 0.0393(13) 0.0373(14) 0.0050(10) -0.0040(11) -0.0050(11)
O1 0.0702(16) 0.0650(14) 0.0366(13) 0.0081(10) -0.0013(11) 0.0041(12)
O2 0.0510(14) 0.0645(14) 0.0397(12) 0.0082(10) -0.0069(11) -0.0118(11)
O3 0.0562(14) 0.0352(11) 0.0451(12) 0.0004(9) -0.0080(10) 0.0076(10)
O4 0.0528(14) 0.0522(12) 0.0406(12) -0.0021(9) -0.0091(10) 0.0112(10)
O5 0.0880(19) 0.0634(15) 0.0536(15) 0.0155(12) -0.0095(13) 0.0011(13)
O6 0.0498(16) 0.0551(15) 0.0910(19) 0.0082(12) 0.0022(14) 0.0099(12)
O7 0.090(2) 0.0584(15) 0.0591(16) 0.0107(12) 0.0171(15) -0.0087(15)
O8 0.062(2) 0.091(2) 0.140(3) 0.0345(18) 0.0230(19) -0.0056(16)
O9 0.154(3) 0.120(3) 0.122(3) -0.002(2) 0.046(2) 0.041(2)
O10 0.0746(18) 0.095(2) 0.0817(18) 0.0220(15) 0.0240(15) 0.0197(15)
O11 0.0657(18) 0.0842(18) 0.095(2) 0.0231(15) 0.0006(15) -0.0125(14)
O12 0.196(4) 0.131(3) 0.146(3) -0.042(3) 0.039(3) -0.025(3)
O13 0.136(3) 0.0749(17) 0.0589(16) 0.0082(13) -0.0150(16) -0.0281(17)

loop_
_atom_type_symbol
_atom_type_description
_atom_type_scat_dispersion_real
_atom_type_scat_dispersion_imag
_atom_type_scat_source
C C 0.0033 0.0016 'International Tables Vol C Tables 4.2.6.8 and 6.1.1.4'
H H 0.0000 0.0000 'International Tables Vol C Tables 4.2.6.8 and 6.1.1.4'
N N 0.0061 0.0033 'International Tables Vol C Tables 4.2.6.8 and 6.1.1.4'
O O 0.0106 0.0060 'International Tables Vol C Tables 4.2.6.8 and 6.1.1.4'

loop_
_geom_angle_atom_site_label_1
_geom_angle_atom_site_label_2
_geom_angle_atom_site_label_3
_geom_angle
_geom_angle_site_symmetry_1
_geom_angle_site_symmetry_3
N1 C1 C2 114.0(2) . .
N1 C1 H1A 108.8 . .
C2 C1 H1A 108.8 . .
N1 C1 H1B 108.8 . .
C2 C1 H1B 108.8 . .
H1A C1 H1B 107.6 . .
N2 C2 C1 111.5(2) . .
N2 C2 H2A 109.3 . .
C1 C2 H2A 109.3 . .
N2 C2 H2B 109.3 . .
C1 C2 H2B 109.3 . .
H2A C2 H2B 108.0 . .
N1 C3 C4 112.1(2) . .
N1 C3 H3A 109.2 . .
C4 C3 H3A 109.2 . .
N1 C3 H3B 109.2 . .
C4 C3 H3B 109.2 . .
H3A C3 H3B 107.9 . .
N3 C4 C3 109.3(2) . .
N3 C4 H4A 109.8 . .
C3 C4 H4A 109.8 . .
N3 C4 H4B 109.8 . .
C3 C4 H4B 109.8 . .
H4A C4 H4B 108.3 . .
N4 C5 C6 111.9(2) . .
N4 C5 H5A 109.2 . .
C6 C5 H5A 109.2 . .
N4 C5 H5B 109.2 . .
C6 C5 H5B 109.2 . .
H5A C5 H5B 107.9 . .
N1 C6 C5 114.4(2) 2_655 .
N1 C6 H6A 108.7 2_655 .
C5 C6 H6A 108.7 . .
N1 C6 H6B 108.7 2_655 .
C5 C6 H6B 108.7 . .
H6A C6 H6B 107.6 . .
C8 C7 N2 110.0(2) . .
C8 C7 H7A 109.7 . .
N2 C7 H7A 109.7 . .
C8 C7 H7B 109.7 . .
N2 C7 H7B 109.7 . .
H7A C7 H7B 108.2 . .
C13 C8 C9 118.2(3) . .
C13 C8 C7 120.6(3) . .
C9 C8 C7 121.0(3) . .
C10 C9 C8 120.8(3) . .
C10 C9 H9 119.6 . .
C8 C9 H9 119.6 . .
C9 C10 C11 121.3(3) . .
C9 C10 H10 119.3 . .
C11 C10 H10 119.3 . .
C10 C11 C12 117.5(3) . .
C10 C11 C14 120.0(3) . .
C12 C11 C14 122.5(3) . .
C13 C12 C11 121.6(3) . .
C13 C12 H12 119.2 . .
C11 C12 H12 119.2 . .
C12 C13 C8 120.5(3) . .
C12 C13 H13 119.8 . .
C8 C13 H13 119.8 . .
N4 C14 C11 111.7(2) . .
N4 C14 H14A 109.3 . .
C11 C14 H14A 109.3 . .
N4 C14 H14B 109.3 . .
C11 C14 H14B 109.3 . .
H14A C14 H14B 107.9 . .
N3 C15 C16 115.2(2) . .
N3 C15 H15A 108.5 . .
C16 C15 H15A 108.5 . .
N3 C15 H15B 108.5 . .
C16 C15 H15B 108.5 . .
H15A C15 H15B 107.5 . .
C17 C16 C18 118.5(3) . .
C17 C16 C15 121.6(3) . .
C18 C16 C15 119.7(3) . .
C16 C17 C18 120.0(3) . 2_655
C16 C17 H17 120.0 . .
C18 C17 H17 120.0 2_655 .
C16 C18 C17 121.4(3) . 2_655
C16 C18 H18 119.3 . .
C17 C18 H18 119.3 2_655 .
O1 C19 O2 125.3(3) . .
O1 C19 C20 117.0(3) . .
O2 C19 C20 117.7(3) . .
C25 C20 C21 119.0(3) . .
C25 C20 C19 121.6(2) . .
C21 C20 C19 119.3(3) . .
C22 C21 C20 120.5(3) . .
C22 C21 H21 119.7 . .
C20 C21 H21 119.7 . .
C23 C22 C21 120.2(3) . .
C23 C22 H22 119.9 . .
C21 C22 H22 119.9 . .
C22 C23 C24 119.9(3) . .
C22 C23 H23 120.1 . .
C24 C23 H23 120.1 . .
C23 C24 C25 120.8(3) . .
C23 C24 H24 119.6 . .
C25 C24 H24 119.6 . .
C24 C25 C20 119.6(3) . .
C24 C25 C26 117.1(3) . .
C20 C25 C26 123.2(2) . .
O3 C26 O4 123.4(3) . .
O3 C26 C25 117.9(2) . .
O4 C26 C25 118.5(2) . .
O8 C27 O7 120.8(3) . .
O8 C27 C28 119.8(3) . .
O7 C27 C28 119.4(3) . .
C29 C28 C33 118.4(3) . .
C29 C28 C27 114.0(3) . .
C33 C28 C27 127.6(3) . .
C30 C29 C28 122.1(3) . .
C30 C29 H29 118.9 . .
C28 C29 H29 118.9 . .
C29 C30 C31 119.4(3) . .
C29 C30 H30 120.3 . .
C31 C30 H30 120.3 . .
C32 C31 C30 119.1(3) . .
C32 C31 H31 120.5 . .
C30 C31 H31 120.5 . .
C33 C32 C31 123.1(3) . .
C33 C32 H32 118.5 . .
C31 C32 H32 118.5 . .
C32 C33 C28 117.9(3) . .
C32 C33 C34 115.3(3) . .
C28 C33 C34 126.8(3) . .
O6 C34 O5 121.7(3) . .
O6 C34 C33 118.2(3) . .
O5 C34 C33 120.1(3) . .
C3 N1 C1 110.0(2) . .
C3 N1 C6 110.6(2) . 2_655
C1 N1 C6 109.3(2) . 2_655
C2 N2 C7 114.9(2) . .
C2 N2 H2C 108.5 . .
C7 N2 H2C 108.5 . .
C2 N2 H2D 108.5 . .
C7 N2 H2D 108.5 . .
H2C N2 H2D 107.5 . .
C4 N3 C15 115.3(2) . .
C4 N3 H3C 108.4 . .
C15 N3 H3C 108.4 . .
C4 N3 H3D 108.4 . .
C15 N3 H3D 108.4 . .
H3C N3 H3D 107.5 . .
C5 N4 C14 111.7(2) . .
C5 N4 H4C 109.3 . .
C14 N4 H4C 109.3 . .
C5 N4 H4D 109.3 . .
C14 N4 H4D 109.3 . .
H4C N4 H4D 107.9 . .
C27 O7 H7 109.5 . .
H9B O9 H9A 122.3 . .
H10B O10 H10A 102.6 . .
H11A O11 H11B 107.3 . .
H12A O12 H12B 96.6 . .
H13A O13 H13B 104.2 . .

loop_
_geom_bond_atom_site_label_1
_geom_bond_atom_site_label_2
_geom_bond_distance
_geom_bond_site_symmetry_2
C1 N1 1.474(4) .
C1 C2 1.505(4) .
C1 H1A 0.9700 .
C1 H1B 0.9700 .
C2 N2 1.484(3) .
C2 H2A 0.9700 .
C2 H2B 0.9700 .
C3 N1 1.469(3) .
C3 C4 1.517(4) .
C3 H3A 0.9700 .
C3 H3B 0.9700 .
C4 N3 1.479(3) .
C4 H4A 0.9700 .
C4 H4B 0.9700 .
C5 N4 1.491(3) .
C5 C6 1.514(4) .
C5 H5A 0.9700 .
C5 H5B 0.9700 .
C6 N1 1.480(3) 2_655
C6 H6A 0.9700 .
C6 H6B 0.9700 .
C7 C8 1.501(4) .
C7 N2 1.501(3) .
C7 H7A 0.9700 .
C7 H7B 0.9700 .
C8 C13 1.384(4) .
C8 C9 1.391(4) .
C9 C10 1.374(4) .
C9 H9 0.9300 .
C10 C11 1.382(4) .
C10 H10 0.9300 .
C11 C12 1.390(4) .
C11 C14 1.502(4) .
C12 C13 1.374(4) .
C12 H12 0.9300 .
C13 H13 0.9300 .
C14 N4 1.494(3) .
C14 H14A 0.9700 .
C14 H14B 0.9700 .
C15 N3 1.501(3) .
C15 C16 1.507(4) .
C15 H15A 0.9700 .
C15 H15B 0.9700 .
C16 C17 1.375(4) .
C16 C18 1.390(4) .
C17 C18 1.391(4) 2_655
C17 H17 0.9300 .
C18 C17 1.391(4) 2_655
C18 H18 0.9300 .
C19 O1 1.244(3) .
C19 O2 1.271(3) .
C19 C20 1.510(4) .
C20 C25 1.392(4) .
C20 C21 1.395(4) .
C21 C22 1.385(5) .
C21 H21 0.9300 .
C22 C23 1.372(5) .
C22 H22 0.9300 .
C23 C24 1.381(5) .
C23 H23 0.9300 .
C24 C25 1.390(4) .
C24 H24 0.9300 .
C25 C26 1.509(4) .
C26 O3 1.249(3) .
C26 O4 1.265(3) .
C27 O8 1.222(4) .
C27 O7 1.296(4) .
C27 C28 1.511(4) .
C28 C29 1.389(4) .
C28 C33 1.412(4) .
C29 C30 1.369(5) .
C29 H29 0.9300 .
C30 C31 1.374(5) .
C30 H30 0.9300 .
C31 C32 1.372(4) .
C31 H31 0.9300 .
C32 C33 1.371(4) .
C32 H32 0.9300 .
C33 C34 1.519(4) .
C34 O6 1.232(4) .
C34 O5 1.280(4) .
N1 C6 1.481(3) 2_655
N2 H2C 0.9000 .
N2 H2D 0.9000 .
N3 H3C 0.9000 .
N3 H3D 0.9000 .
N4 H4C 0.9000 .
N4 H4D 0.9000 .
O7 H7 0.8200 .
O9 H9B 0.8715 .
O9 H9A 0.8624 .
O10 H10B 0.8624 .
O10 H10A 0.8584 .
O11 H11A 0.8646 .
O11 H11B 0.8563 .
O12 H12A 0.8829 .
O12 H12B 0.8650 .
O13 H13A 0.8669 .
O13 H13B 0.8647 .

loop_
_geom_hbond_atom_site_label_D
_geom_hbond_atom_site_label_H
_geom_hbond_atom_site_label_A
_geom_hbond_distance_DH
_geom_hbond_distance_HA
_geom_hbond_distance_DA
_geom_hbond_angle_DHA
_geom_hbond_site_symmetry_A
O13 H13A O9 0.87 1.90 2.753(4) 167.9 6_565
O10 H10B O13 0.86 2.05 2.840(4) 152.1 6_566
O9 H9A O12 0.86 2.10 2.926(6) 160.0 7_556
N4 H4D O4 0.90 2.53 3.105(3) 121.9 2_655
N4 H4D O3 0.90 1.92 2.819(3) 173.3 2_655
O9 H9B O6 0.87 1.97 2.833(5) 169.9 5_666
N4 H4C O8 0.90 2.64 3.163(4) 117.8 5_666
N4 H4C O7 0.90 2.08 2.952(3) 162.5 5_666
N3 H3D O4 0.90 1.90 2.755(3) 157.7 4_545
N3 H3C O2 0.90 1.94 2.709(3) 143.0 4_545
N2 H2D O5 0.90 2.61 3.323(3) 136.2 5_666
N2 H2D O6 0.90 1.91 2.796(3) 166.6 5_666
O13 H13B O4 0.86 1.95 2.756(3) 153.6 .
O12 H12B O11 0.86 1.87 2.729(5) 169.2 .
O11 H11B O10 0.86 2.12 2.927(4) 157.9 .
O11 H11A O2 0.86 1.91 2.767(3) 171.8 .
O10 H10A O1 0.86 1.96 2.793(3) 163.3 .
O7 H7 O5 0.82 1.59 2.407(4) 178.0 .
N2 H2C O3 0.90 2.10 2.825(3) 136.5 .

loop_
_geom_torsion_atom_site_label_1
_geom_torsion_atom_site_label_2
_geom_torsion_atom_site_label_3
_geom_torsion_atom_site_label_4
_geom_torsion
_geom_torsion_site_symmetry_4
N1 C1 C2 N2 -56.4(3) .
N1 C3 C4 N3 172.2(2) .
N4 C5 C6 N1 -48.8(3) 2_655
N2 C7 C8 C13 77.7(3) .
N2 C7 C8 C9 -98.6(3) .
C13 C8 C9 C10 -1.7(4) .
C7 C8 C9 C10 174.7(2) .
C8 C9 C10 C11 -0.1(4) .
C9 C10 C11 C12 2.5(4) .
C9 C10 C11 C14 -177.8(3) .
C10 C11 C12 C13 -3.0(5) .
C14 C11 C12 C13 177.3(3) .
C11 C12 C13 C8 1.2(5) .
C9 C8 C13 C12 1.2(4) .
C7 C8 C13 C12 -175.3(3) .
C10 C11 C14 N4 123.8(3) .
C12 C11 C14 N4 -56.5(4) .
N3 C15 C16 C17 -52.1(4) .
N3 C15 C16 C18 132.8(3) .
C18 C16 C17 C18 1.0(4) 2_655
C15 C16 C17 C18 -174.2(2) 2_655
C17 C16 C18 C17 -1.8(4) 2_655
C15 C16 C18 C17 173.5(3) 2_655
O1 C19 C20 C25 133.5(3) .
O2 C19 C20 C25 -45.9(4) .
O1 C19 C20 C21 -46.4(4) .
O2 C19 C20 C21 134.2(3) .
C25 C20 C21 C22 -0.9(4) .
C19 C20 C21 C22 179.0(3) .
C20 C21 C22 C23 -0.1(5) .
C21 C22 C23 C24 0.8(5) .
C22 C23 C24 C25 -0.5(5) .
C23 C24 C25 C20 -0.6(5) .
C23 C24 C25 C26 -179.2(3) .
C21 C20 C25 C24 1.3(4) .
C19 C20 C25 C24 -178.6(3) .
C21 C20 C25 C26 179.8(3) .
C19 C20 C25 C26 -0.1(4) .
C24 C25 C26 O3 98.1(3) .
C20 C25 C26 O3 -80.4(3) .
C24 C25 C26 O4 -78.0(3) .
C20 C25 C26 O4 103.5(3) .
O8 C27 C28 C29 23.9(5) .
O7 C27 C28 C29 -154.8(3) .
O8 C27 C28 C33 -155.3(3) .
O7 C27 C28 C33 26.0(5) .
C33 C28 C29 C30 -1.5(5) .
C27 C28 C29 C30 179.2(3) .
C28 C29 C30 C31 1.6(5) .
C29 C30 C31 C32 0.0(6) .
C30 C31 C32 C33 -1.8(6) .
C31 C32 C33 C28 1.9(5) .
C31 C32 C33 C34 -176.7(3) .
C29 C28 C33 C32 -0.3(4) .
C27 C28 C33 C32 178.9(3) .
C29 C28 C33 C34 178.2(3) .
C27 C28 C33 C34 -2.7(5) .
C32 C33 C34 O6 -24.0(4) .
C28 C33 C34 O6 157.6(3) .
C32 C33 C34 O5 154.1(3) .
C28 C33 C34 O5 -24.4(4) .
C4 C3 N1 C1 -75.3(3) .
C4 C3 N1 C6 164.0(2) 2_655
C2 C1 N1 C3 159.0(2) .
C2 C1 N1 C6 -79.4(3) 2_655
C1 C2 N2 C7 -168.5(2) .
C8 C7 N2 C2 176.9(2) .
C3 C4 N3 C15 -173.0(2) .
C16 C15 N3 C4 -66.3(3) .
C6 C5 N4 C14 -161.1(2) .
C11 C14 N4 C5 -170.2(2) .
